data_4339872
loop_
_publ_author_name
'Yi, Xiao-Yi'
'Lam, Tony C. H.'
'Sau, Yiu-Keung'
'Zhang, Qian-Feng'
'Williams, Ian D.'
'Leung, Wa-Hung'

_publ_section_title
;
 Electrophilic ruthenium(VI) nitrido complex containing Kl\"aui's oxygen
 tripodal ligand.
;
_journal_issue 17
_journal_name_full 'Inorganic chemistry'
_journal_page_first 7193
_journal_page_last 7198
_journal_paper_doi 10.1021/ic7007683
_journal_volume 46
_journal_year 2007
_chemical_formula_sum 'C35 H50 Cl2 Co N O9 P4 Ru'
_chemical_formula_weight 983.54
_chemical_name_systematic
; 
 ? 
;
_space_group_IT_number 2
_symmetry_cell_setting triclinic
_symmetry_space_group_name_Hall '-P 1'
_symmetry_space_group_name_H-M 'P -1'
_atom_sites_solution_hydrogens geom
_atom_sites_solution_primary direct
_atom_sites_solution_secondary difmap
_audit_creation_method SHELXL-97
_cell_angle_alpha 82.109(3)
_cell_angle_beta 79.394(2)
_cell_angle_gamma 70.706(2)
_cell_formula_units_Z 2
_cell_length_a 9.7422(13)
_cell_length_b 10.5156(13)
_cell_length_c 21.845(3)
_cell_measurement_reflns_used 2490
_cell_measurement_temperature 100(2)
_cell_measurement_theta_max 28.26
_cell_measurement_theta_min 2.51
_cell_volume 2069.1(5)
_computing_structure_refinement 'SHELXL-97 (Sheldrick, 1997)'
_computing_structure_solution 'SHELXS-97 (Sheldrick, 1990)'
_diffrn_ambient_temperature 100(2)
_diffrn_measured_fraction_theta_full 0.962
_diffrn_measured_fraction_theta_max 0.962
_diffrn_radiation_monochromator graphite
_diffrn_radiation_source 'fine-focus sealed tube'
_diffrn_radiation_type MoK\a
_diffrn_radiation_wavelength 0.71073
_diffrn_reflns_av_R_equivalents 0.0446
_diffrn_reflns_av_sigmaI/netI 0.0954
_diffrn_reflns_limit_h_max 11
_diffrn_reflns_limit_h_min -11
_diffrn_reflns_limit_k_max 12
_diffrn_reflns_limit_k_min -11
_diffrn_reflns_limit_l_max 25
_diffrn_reflns_limit_l_min -25
_diffrn_reflns_number 11651
_diffrn_reflns_theta_full 25.00
_diffrn_reflns_theta_max 25.00
_diffrn_reflns_theta_min 1.90
_exptl_absorpt_coefficient_mu 1.101
_exptl_absorpt_correction_T_max 1.00
_exptl_absorpt_correction_T_min 0.87
_exptl_absorpt_correction_type multi-scan
_exptl_absorpt_process_details SADABS
_exptl_crystal_colour red
_exptl_crystal_density_diffrn 1.579
_exptl_crystal_density_method 'not measured'
_exptl_crystal_description bar
_exptl_crystal_F_000 1008
_exptl_crystal_size_max 0.30
_exptl_crystal_size_mid 0.15
_exptl_crystal_size_min 0.10
_refine_diff_density_max 0.988
_refine_diff_density_min -0.514
_refine_diff_density_rms 0.101
_refine_ls_extinction_method none
_refine_ls_goodness_of_fit_ref 0.984
_refine_ls_hydrogen_treatment constr
_refine_ls_matrix_type full
_refine_ls_number_parameters 477
_refine_ls_number_reflns 7025
_refine_ls_number_restraints 0
_refine_ls_restrained_S_all 0.984
_refine_ls_R_factor_all 0.0715
_refine_ls_R_factor_gt 0.0414
_refine_ls_shift/su_max 0.001
_refine_ls_shift/su_mean 0.000
_refine_ls_structure_factor_coef Fsqd
_refine_ls_weighting_details
; calc 
 [0.00000+1.00000exp(1.00(sin\q/\l)^2^)]/ 
   [\s^2^(Fo^2^)+0.0000+0.0000*P+(0.0120P)^2^+0.0000sin\q/\l] 
 where P = 0.33333Fo^2^ + 0.66667Fc^2^ 
;
_refine_ls_weighting_scheme calc
_refine_ls_wR_factor_gt 0.0791
_refine_ls_wR_factor_ref 0.0866
_reflns_number_gt 5033
_reflns_number_total 7025
_reflns_threshold_expression >2sigma(I)
_cod_data_source_file ic7007683-file003.cif
_cod_data_source_block yxy72
_cod_depositor_comments
;
The following automatic conversions were performed:

'_symmetry_cell_setting' value 'Triclinic' changed to 'triclinic'
according to
/usr/data/users/saulius/automatic-downloads/retrospective/ACS/lib/dictionaries/cif_core.dic
dictionary named 'cif_core.dic' version 2.4.2 from 2011-04-26.

Automatic conversion script
Id: cif_fix_values 2281 2013-09-26 08:29:07Z andrius 
;
_cod_original_cell_volume 2069.0(5)
_cod_original_sg_symbol_H-M P-1
_cod_database_code 4339872

loop_
_symmetry_equiv_pos_as_xyz
'x, y, z'
'-x, -y, -z'

loop_
_atom_site_label
_atom_site_type_symbol
_atom_site_fract_x
_atom_site_fract_y
_atom_site_fract_z
_atom_site_U_iso_or_equiv
_atom_site_adp_type
_atom_site_occupancy
_atom_site_symmetry_multiplicity
_atom_site_calc_flag
_atom_site_refinement_flags
Ru1 Ru 0.77982(4) 0.11586(3) 0.272402(15) 0.01114(9) Uani 1 1 d .
Co1 Co 0.66477(6) 0.05382(6) 0.11824(2) 0.01371(14) Uani 1 1 d .
Cl1 Cl 0.94461(11) -0.04843(10) 0.32996(5) 0.0176(2) Uani 1 1 d .
Cl2 Cl 0.89286(11) 0.28314(10) 0.26943(5) 0.0175(2) Uani 1 1 d .
P1 P 0.56242(12) 0.23437(11) 0.16720(5) 0.0148(2) Uani 1 1 d .
P2 P 0.65685(12) -0.07325(11) 0.20601(5) 0.0132(2) Uani 1 1 d .
P3 P 0.88121(12) 0.05366(11) 0.12758(5) 0.0142(2) Uani 1 1 d .
P4 P 0.60013(12) 0.28211(11) 0.39955(5) 0.0128(2) Uani 1 1 d .
O1 O 0.5380(3) 0.3701(3) 0.12149(13) 0.0230(7) Uani 1 1 d .
O2 O 0.3960(3) 0.2410(3) 0.19063(13) 0.0175(6) Uani 1 1 d .
O3 O 0.5121(3) -0.1189(3) 0.22200(13) 0.0169(6) Uani 1 1 d .
O4 O 0.7772(3) -0.2166(3) 0.19259(13) 0.0183(7) Uani 1 1 d .
O5 O 1.0061(3) -0.0663(3) 0.09163(13) 0.0205(7) Uani 1 1 d .
O6 O 0.9118(3) 0.1838(3) 0.08683(13) 0.0186(7) Uani 1 1 d .
O7 O 0.6342(3) 0.2558(3) 0.21895(12) 0.0162(6) Uani 1 1 d .
O8 O 0.6716(3) -0.0231(3) 0.26546(12) 0.0141(6) Uani 1 1 d .
O9 O 0.9192(3) 0.0456(3) 0.19177(13) 0.0164(6) Uani 1 1 d .
N1 N 0.6393(4) 0.1657(3) 0.35284(15) 0.0153(8) Uani 1 1 d .
C1 C 0.4963(5) 0.1010(5) 0.0644(2) 0.0301(12) Uani 1 1 d .
H1A H 0.3939 0.1629 0.0752 0.036 Uiso 1 1 calc R
C2 C 0.5446(5) -0.0384(5) 0.0799(2) 0.0264(11) Uani 1 1 d .
H2A H 0.4830 -0.0935 0.1037 0.032 Uiso 1 1 calc R
C3 C 0.6960(5) -0.0884(5) 0.05539(19) 0.0221(10) Uani 1 1 d .
H3A H 0.7597 -0.1849 0.0585 0.027 Uiso 1 1 calc R
C4 C 0.7392(5) 0.0221(5) 0.02371(19) 0.0239(11) Uani 1 1 d .
H4A H 0.8394 0.0176 0.0009 0.029 Uiso 1 1 calc R
C5 C 0.6165(6) 0.1394(5) 0.02991(19) 0.0244(11) Uani 1 1 d .
H5A H 0.6139 0.2328 0.0120 0.029 Uiso 1 1 calc R
C11 C 0.6329(6) 0.4533(6) 0.1156(3) 0.0522(17) Uani 1 1 d .
C12A C 0.5565(15) 0.5904(13) 0.0907(6) 0.049(3) Uiso 0.50 1 d P
C12B C 0.6049(17) 0.5548(14) 0.0634(7) 0.058(4) Uiso 0.50 1 d P
C13 C 0.2917(5) 0.3559(5) 0.2237(2) 0.0244(10) Uani 1 1 d .
H13A H 0.1991 0.3881 0.2055 0.029 Uiso 1 1 calc R
H13B H 0.3339 0.4311 0.2182 0.029 Uiso 1 1 calc R
C14 C 0.2594(5) 0.3151(5) 0.2923(2) 0.0255(11) Uani 1 1 d .
H14A H 0.1897 0.3928 0.3134 0.038 Uiso 1 1 calc R
H14B H 0.3508 0.2848 0.3105 0.038 Uiso 1 1 calc R
H14C H 0.2166 0.2414 0.2977 0.038 Uiso 1 1 calc R
C15 C 0.3771(4) -0.0385(4) 0.25862(19) 0.0169(9) Uani 1 1 d .
H15A H 0.3913 0.0439 0.2698 0.020 Uiso 1 1 calc R
H15B H 0.3530 -0.0918 0.2977 0.020 Uiso 1 1 calc R
C16 C 0.2543(5) -0.0002(5) 0.2207(2) 0.0253(11) Uani 1 1 d .
H16A H 0.1636 0.0539 0.2449 0.038 Uiso 1 1 calc R
H16B H 0.2400 -0.0822 0.2102 0.038 Uiso 1 1 calc R
H16C H 0.2786 0.0529 0.1822 0.038 Uiso 1 1 calc R
C17 C 0.7910(5) -0.3307(4) 0.2406(2) 0.0236(10) Uani 1 1 d .
H17A H 0.7857 -0.4100 0.2225 0.028 Uiso 1 1 calc R
H17B H 0.7086 -0.3064 0.2754 0.028 Uiso 1 1 calc R
C18 C 0.9345(5) -0.3660(5) 0.2649(2) 0.0307(12) Uani 1 1 d .
H18A H 0.9423 -0.4420 0.2970 0.046 Uiso 1 1 calc R
H18B H 0.9392 -0.2877 0.2831 0.046 Uiso 1 1 calc R
H18C H 1.0159 -0.3916 0.2305 0.046 Uiso 1 1 calc R
C19 C 1.1055(5) -0.1815(4) 0.1224(2) 0.0222(10) Uani 1 1 d .
H19A H 1.0682 -0.1891 0.1676 0.027 Uiso 1 1 calc R
H19B H 1.2038 -0.1697 0.1174 0.027 Uiso 1 1 calc R
C20 C 1.1168(6) -0.3063(5) 0.0941(2) 0.0329(12) Uani 1 1 d .
H20A H 1.1840 -0.3848 0.1146 0.049 Uiso 1 1 calc R
H20B H 1.1545 -0.2984 0.0494 0.049 Uiso 1 1 calc R
H20C H 1.0194 -0.3178 0.0995 0.049 Uiso 1 1 calc R
C21 C 1.0401(5) 0.2174(5) 0.0970(2) 0.0228(10) Uani 1 1 d .
H21A H 1.1314 0.1442 0.0840 0.027 Uiso 1 1 calc R
H21B H 1.0344 0.2272 0.1419 0.027 Uiso 1 1 calc R
C22 C 1.0423(6) 0.3468(5) 0.0597(3) 0.0345(12) Uani 1 1 d .
H22A H 1.1274 0.3705 0.0663 0.052 Uiso 1 1 calc R
H22B H 0.9517 0.4189 0.0729 0.052 Uiso 1 1 calc R
H22C H 1.0492 0.3361 0.0152 0.052 Uiso 1 1 calc R
C31 C 0.4752(5) 0.4408(4) 0.3726(2) 0.0163(9) Uani 1 1 d .
C32 C 0.5075(5) 0.4952(4) 0.3121(2) 0.0187(10) Uani 1 1 d .
H32A H 0.5976 0.4530 0.2869 0.022 Uiso 1 1 calc R
C33 C 0.4079(5) 0.6111(4) 0.2887(2) 0.0198(10) Uani 1 1 d .
H33A H 0.4308 0.6495 0.2476 0.024 Uiso 1 1 calc R
C34 C 0.2741(5) 0.6716(4) 0.3250(2) 0.0225(10) Uani 1 1 d .
H34A H 0.2053 0.7498 0.3083 0.027 Uiso 1 1 calc R
C35 C 0.2416(5) 0.6182(4) 0.3849(2) 0.0209(10) Uani 1 1 d .
H35A H 0.1503 0.6596 0.4095 0.025 Uiso 1 1 calc R
C36 C 0.3425(5) 0.5033(4) 0.4097(2) 0.0173(9) Uani 1 1 d .
H36A H 0.3211 0.4677 0.4514 0.021 Uiso 1 1 calc R
C41 C 0.5087(4) 0.2286(4) 0.47327(18) 0.0151(9) Uani 1 1 d .
C42 C 0.3912(5) 0.1796(4) 0.4749(2) 0.0203(10) Uani 1 1 d .
H42A H 0.3620 0.1702 0.4371 0.024 Uiso 1 1 calc R
C43 C 0.3165(5) 0.1442(4) 0.5324(2) 0.0223(10) Uani 1 1 d .
H43A H 0.2365 0.1108 0.5335 0.027 Uiso 1 1 calc R
C44 C 0.3589(5) 0.1577(4) 0.58763(19) 0.0202(10) Uani 1 1 d .
H44A H 0.3072 0.1347 0.6266 0.024 Uiso 1 1 calc R
C45 C 0.4764(5) 0.2045(4) 0.5862(2) 0.0222(10) Uani 1 1 d .
H45A H 0.5055 0.2133 0.6242 0.027 Uiso 1 1 calc R
C46 C 0.5516(5) 0.2385(4) 0.52965(19) 0.0185(10) Uani 1 1 d .
H46A H 0.6335 0.2690 0.5291 0.022 Uiso 1 1 calc R
C51 C 0.7587(5) 0.3158(4) 0.41622(18) 0.0160(9) Uani 1 1 d .
C52 C 0.7603(5) 0.4465(4) 0.41801(18) 0.0187(10) Uani 1 1 d .
H52A H 0.6764 0.5208 0.4100 0.022 Uiso 1 1 calc R
C53 C 0.8830(5) 0.4694(5) 0.43142(19) 0.0230(10) Uani 1 1 d .
H53A H 0.8848 0.5591 0.4318 0.028 Uiso 1 1 calc R
C54 C 1.0041(5) 0.3593(5) 0.4444(2) 0.0258(11) Uani 1 1 d .
H54A H 1.0876 0.3739 0.4551 0.031 Uiso 1 1 calc R
C55 C 1.0032(5) 0.2272(5) 0.4417(2) 0.0259(11) Uani 1 1 d .
H55A H 1.0870 0.1525 0.4494 0.031 Uiso 1 1 calc R
C56 C 0.8801(5) 0.2058(5) 0.42787(19) 0.0200(10) Uani 1 1 d .
H56A H 0.8785 0.1164 0.4263 0.024 Uiso 1 1 calc R

loop_
_atom_site_aniso_label
_atom_site_aniso_U_11
_atom_site_aniso_U_22
_atom_site_aniso_U_33
_atom_site_aniso_U_23
_atom_site_aniso_U_13
_atom_site_aniso_U_12
Ru1 0.00625(17) 0.01406(19) 0.01230(18) -0.00080(13) -0.00162(13) -0.00209(14)
Co1 0.0095(3) 0.0188(3) 0.0127(3) -0.0011(2) -0.0025(2) -0.0038(2)
Cl1 0.0111(5) 0.0195(6) 0.0194(5) 0.0001(4) -0.0045(4) -0.0007(4)
Cl2 0.0139(5) 0.0203(6) 0.0198(5) -0.0032(4) -0.0010(4) -0.0075(4)
P1 0.0095(6) 0.0175(6) 0.0163(6) 0.0004(4) -0.0036(4) -0.0027(5)
P2 0.0075(5) 0.0156(6) 0.0171(6) -0.0005(4) -0.0023(4) -0.0043(5)
P3 0.0086(6) 0.0183(6) 0.0146(6) -0.0014(4) -0.0003(4) -0.0034(5)
P4 0.0079(5) 0.0162(6) 0.0141(6) -0.0017(4) -0.0014(4) -0.0035(5)
O1 0.0261(19) 0.0238(18) 0.0228(17) 0.0025(13) -0.0113(14) -0.0101(15)
O2 0.0056(15) 0.0203(17) 0.0236(16) -0.0062(13) 0.0003(12) 0.0003(13)
O3 0.0070(15) 0.0203(17) 0.0236(16) -0.0064(13) -0.0016(12) -0.0031(13)
O4 0.0150(16) 0.0176(16) 0.0207(16) 0.0016(12) -0.0027(13) -0.0044(13)
O5 0.0161(17) 0.0258(18) 0.0148(16) -0.0033(13) 0.0004(13) -0.0009(14)
O6 0.0116(16) 0.0252(17) 0.0208(16) -0.0023(13) -0.0017(13) -0.0082(13)
O7 0.0133(16) 0.0158(16) 0.0181(15) -0.0017(12) -0.0057(12) -0.0008(13)
O8 0.0110(15) 0.0164(16) 0.0158(15) -0.0019(12) 0.0011(12) -0.0066(13)
O9 0.0077(15) 0.0190(16) 0.0219(16) -0.0050(13) 0.0023(12) -0.0046(13)
N1 0.0066(18) 0.021(2) 0.0173(19) -0.0007(15) -0.0038(14) -0.0019(15)
C1 0.017(3) 0.052(4) 0.017(2) -0.013(2) -0.011(2) 0.003(2)
C2 0.032(3) 0.045(3) 0.014(2) -0.007(2) -0.002(2) -0.026(3)
C3 0.026(3) 0.026(3) 0.016(2) -0.0091(19) -0.007(2) -0.006(2)
C4 0.020(3) 0.045(3) 0.011(2) -0.007(2) -0.0009(19) -0.015(2)
C5 0.042(3) 0.027(3) 0.010(2) 0.0037(19) -0.014(2) -0.015(2)
C11 0.035(3) 0.033(3) 0.091(5) 0.033(3) -0.016(3) -0.024(3)
C13 0.013(2) 0.025(3) 0.031(3) -0.003(2) -0.001(2) -0.003(2)
C14 0.017(3) 0.034(3) 0.028(3) -0.010(2) -0.005(2) -0.007(2)
C15 0.005(2) 0.026(3) 0.018(2) -0.0021(18) 0.0015(17) -0.0050(19)
C16 0.013(2) 0.036(3) 0.029(3) 0.000(2) -0.004(2) -0.010(2)
C17 0.021(3) 0.017(2) 0.031(3) 0.004(2) -0.006(2) -0.005(2)
C18 0.024(3) 0.032(3) 0.031(3) 0.005(2) -0.006(2) -0.003(2)
C19 0.017(3) 0.022(3) 0.025(2) -0.0001(19) -0.008(2) -0.002(2)
C20 0.038(3) 0.024(3) 0.035(3) -0.007(2) -0.005(2) -0.005(2)
C21 0.014(2) 0.033(3) 0.027(2) 0.002(2) -0.0013(19) -0.017(2)
C22 0.022(3) 0.027(3) 0.054(3) 0.007(2) -0.003(2) -0.013(2)
C31 0.011(2) 0.013(2) 0.026(2) -0.0025(18) -0.0079(18) -0.0035(18)
C32 0.013(2) 0.017(2) 0.026(2) -0.0011(19) -0.0004(19) -0.0059(19)
C33 0.011(2) 0.018(2) 0.027(2) 0.0039(19) -0.0061(19) -0.0005(19)
C34 0.013(2) 0.018(2) 0.036(3) -0.001(2) -0.010(2) -0.002(2)
C35 0.007(2) 0.018(2) 0.037(3) -0.006(2) -0.0023(19) -0.0023(19)
C36 0.010(2) 0.021(2) 0.022(2) -0.0073(19) -0.0016(18) -0.0058(19)
C41 0.009(2) 0.017(2) 0.015(2) -0.0061(17) 0.0011(17) 0.0016(18)
C42 0.015(2) 0.027(3) 0.017(2) -0.0089(19) -0.0030(18) -0.001(2)
C43 0.014(2) 0.024(3) 0.027(3) 0.000(2) 0.001(2) -0.006(2)
C44 0.016(2) 0.024(3) 0.014(2) 0.0019(18) 0.0014(18) -0.001(2)
C45 0.026(3) 0.020(3) 0.019(2) -0.0021(19) -0.004(2) -0.004(2)
C46 0.015(2) 0.023(3) 0.018(2) -0.0064(18) -0.0029(18) -0.005(2)
C51 0.014(2) 0.025(2) 0.011(2) -0.0040(18) 0.0009(17) -0.009(2)
C52 0.014(2) 0.025(3) 0.017(2) -0.0006(19) 0.0000(18) -0.008(2)
C53 0.026(3) 0.031(3) 0.017(2) -0.006(2) 0.001(2) -0.015(2)
C54 0.015(3) 0.046(3) 0.023(3) -0.013(2) -0.001(2) -0.015(2)
C55 0.009(2) 0.037(3) 0.031(3) -0.009(2) -0.007(2) -0.003(2)
C56 0.016(2) 0.022(3) 0.021(2) -0.0044(19) 0.0002(19) -0.007(2)

loop_
_atom_type_symbol
_atom_type_description
_atom_type_scat_dispersion_real
_atom_type_scat_dispersion_imag
_atom_type_scat_source
C C 0.0033 0.0016 'International Tables Vol C Tables 4.2.6.8 and 6.1.1.4'
H H 0.0000 0.0000 'International Tables Vol C Tables 4.2.6.8 and 6.1.1.4'
N N 0.0061 0.0033 'International Tables Vol C Tables 4.2.6.8 and 6.1.1.4'
O O 0.0106 0.0060 'International Tables Vol C Tables 4.2.6.8 and 6.1.1.4'
P P 0.1023 0.0942 'International Tables Vol C Tables 4.2.6.8 and 6.1.1.4'
Cl Cl 0.1484 0.1585 'International Tables Vol C Tables 4.2.6.8 and 6.1.1.4'
Co Co 0.3494 0.9721 'International Tables Vol C Tables 4.2.6.8 and 6.1.1.4'
Ru Ru -1.2594 0.8363 'International Tables Vol C Tables 4.2.6.8 and 6.1.1.4'

loop_
_geom_angle_atom_site_label_1
_geom_angle_atom_site_label_2
_geom_angle_atom_site_label_3
_geom_angle
N1 Ru1 O7 91.95(12)
N1 Ru1 O9 173.97(12)
O7 Ru1 O9 90.26(11)
N1 Ru1 O8 86.98(12)
O7 Ru1 O8 87.83(11)
O9 Ru1 O8 87.50(10)
N1 Ru1 Cl1 89.50(10)
O7 Ru1 Cl1 177.68(8)
O9 Ru1 Cl1 88.13(9)
O8 Ru1 Cl1 90.43(8)
N1 Ru1 Cl2 96.17(10)
O7 Ru1 Cl2 86.50(8)
O9 Ru1 Cl2 89.56(8)
O8 Ru1 Cl2 173.60(8)
Cl1 Ru1 Cl2 95.15(4)
C3 Co1 C5 66.57(18)
C3 Co1 C1 66.43(19)
C5 Co1 C1 39.76(18)
C3 Co1 C2 39.81(18)
C5 Co1 C2 66.36(18)
C1 Co1 C2 39.18(19)
C3 Co1 C4 39.64(17)
C5 Co1 C4 39.40(18)
C1 Co1 C4 66.27(18)
C2 Co1 C4 66.36(17)
C3 Co1 P3 106.09(13)
C5 Co1 P3 109.55(14)
C1 Co1 P3 149.31(14)
C2 Co1 P3 145.63(15)
C4 Co1 P3 88.83(13)
C3 Co1 P1 159.14(14)
C5 Co1 P1 97.51(13)
C1 Co1 P1 92.72(14)
C2 Co1 P1 122.58(15)
C4 Co1 P1 132.76(14)
P3 Co1 P1 91.65(5)
C3 Co1 P2 99.73(13)
C5 Co1 P2 158.35(13)
C1 Co1 P2 120.30(14)
C2 Co1 P2 92.29(13)
C4 Co1 P2 136.26(14)
P3 Co1 P2 89.96(4)
P1 Co1 P2 90.99(5)
O7 P1 O2 111.72(16)
O7 P1 O1 105.57(16)
O2 P1 O1 99.71(17)
O7 P1 Co1 118.62(12)
O2 P1 Co1 106.73(11)
O1 P1 Co1 112.94(12)
O8 P2 O4 111.60(16)
O8 P2 O3 105.78(15)
O4 P2 O3 99.39(15)
O8 P2 Co1 119.51(12)
O4 P2 Co1 105.88(11)
O3 P2 Co1 112.91(12)
O9 P3 O6 109.47(15)
O9 P3 O5 106.99(16)
O6 P3 O5 100.54(15)
O9 P3 Co1 118.92(11)
O6 P3 Co1 108.54(12)
O5 P3 Co1 110.82(12)
N1 P4 C51 113.91(18)
N1 P4 C41 108.42(18)
C51 P4 C41 106.66(19)
N1 P4 C31 113.41(19)
C51 P4 C31 107.64(19)
C41 P4 C31 106.34(19)
C11 O1 P1 121.6(3)
C13 O2 P1 121.1(3)
C15 O3 P2 121.9(2)
C17 O4 P2 120.1(3)
C19 O5 P3 124.2(3)
C21 O6 P3 116.8(3)
P1 O7 Ru1 129.66(17)
P2 O8 Ru1 126.70(15)
P3 O9 Ru1 128.22(17)
P4 N1 Ru1 135.43(19)
C2 C1 C5 108.3(4)
C2 C1 Co1 70.5(3)
C5 C1 Co1 70.1(3)
C1 C2 C3 108.1(4)
C1 C2 Co1 70.3(3)
C3 C2 Co1 69.9(2)
C4 C3 C2 107.6(4)
C4 C3 Co1 70.7(2)
C2 C3 Co1 70.3(2)
C5 C4 C3 108.0(4)
C5 C4 Co1 69.9(2)
C3 C4 Co1 69.7(2)
C4 C5 C1 107.9(4)
C4 C5 Co1 70.7(3)
C1 C5 Co1 70.2(2)
O1 C11 C12B 110.4(7)
O1 C11 C12A 109.3(6)
C12B C11 C12A 29.7(6)
C12B C12A C11 73.9(17)
C12A C12B C11 76.4(17)
O2 C13 C14 110.8(4)
O3 C15 C16 109.0(3)
O4 C17 C18 110.2(3)
O5 C19 C20 109.0(4)
O6 C21 C22 108.8(4)
C32 C31 C36 120.0(4)
C32 C31 P4 118.7(3)
C36 C31 P4 121.1(3)
C33 C32 C31 119.8(4)
C32 C33 C34 120.3(4)
C35 C34 C33 120.1(4)
C34 C35 C36 120.2(4)
C35 C36 C31 119.6(4)
C42 C41 C46 118.9(4)
C42 C41 P4 120.3(3)
C46 C41 P4 120.8(3)
C41 C42 C43 120.0(4)
C44 C43 C42 120.1(4)
C45 C44 C43 120.1(4)
C44 C45 C46 120.1(4)
C45 C46 C41 120.8(4)
C52 C51 C56 120.7(4)
C52 C51 P4 121.7(3)
C56 C51 P4 117.7(3)
C53 C52 C51 120.5(4)
C52 C53 C54 119.1(4)
C53 C54 C55 120.3(4)
C56 C55 C54 119.9(4)
C55 C56 C51 119.5(4)

loop_
_geom_bond_atom_site_label_1
_geom_bond_atom_site_label_2
_geom_bond_distance
Ru1 N1 2.032(3)
Ru1 O7 2.074(3)
Ru1 O9 2.075(3)
Ru1 O8 2.099(3)
Ru1 Cl1 2.3360(11)
Ru1 Cl2 2.3524(10)
Co1 C3 2.080(4)
Co1 C5 2.081(4)
Co1 C1 2.083(5)
Co1 C2 2.085(4)
Co1 C4 2.093(4)
Co1 P3 2.1549(12)
Co1 P1 2.1579(13)
Co1 P2 2.1857(12)
P1 O7 1.511(3)
P1 O2 1.589(3)
P1 O1 1.601(3)
P2 O8 1.514(3)
P2 O4 1.599(3)
P2 O3 1.600(3)
P3 O9 1.499(3)
P3 O6 1.610(3)
P3 O5 1.610(3)
P4 N1 1.605(3)
P4 C51 1.803(4)
P4 C41 1.805(4)
P4 C31 1.807(4)
O1 C11 1.448(6)
O2 C13 1.474(5)
O3 C15 1.466(5)
O4 C17 1.469(5)
O5 C19 1.449(5)
O6 C21 1.467(5)
C1 C2 1.398(7)
C1 C5 1.416(7)
C2 C3 1.418(6)
C3 C4 1.415(6)
C4 C5 1.407(7)
C11 C12B 1.451(15)
C11 C12A 1.467(14)
C12A C12B 0.748(16)
C13 C14 1.506(6)
C15 C16 1.495(6)
C17 C18 1.501(6)
C19 C20 1.490(6)
C21 C22 1.492(6)
C31 C32 1.389(6)
C31 C36 1.399(6)
C32 C33 1.385(6)
C33 C34 1.393(6)
C34 C35 1.376(6)
C35 C36 1.396(6)
C41 C42 1.395(6)
C41 C46 1.399(6)
C42 C43 1.400(6)
C43 C44 1.384(6)
C44 C45 1.381(6)
C45 C46 1.382(6)
C51 C52 1.385(6)
C51 C56 1.388(6)
C52 C53 1.383(6)
C53 C54 1.394(7)
C54 C55 1.402(6)
C55 C56 1.383(6)
